data_7119722
loop_
_publ_author_name
'Li, Sheng-Yong'
'Hui, Ya-Jun'
'Sun, Zuo-Bang'
'Zhao, Cui-Hua'

_publ_section_title
;
 A triarylborane-based biphenyl exhibiting abrupt fluorescence enhancement
 at a specific high temperature.
;
_journal_issue 24
_journal_name_full 'Chemical communications (Cambridge, England)'
_journal_page_first 3446
_journal_page_last 3449
_journal_paper_doi 10.1039/c6cc10088k
_journal_volume 53
_journal_year 2017
_chemical_formula_moiety 'C32 H34 B Br2 N'
_chemical_formula_sum 'C32 H34 B Br2 N'
_chemical_formula_weight 603.25
_chemical_name_systematic
;
 ? 
;
_space_group_crystal_system orthorhombic
_space_group_IT_number 61
_space_group_name_Hall '-P 2ac 2ab'
_space_group_name_H-M_alt 'P b c a'
_symmetry_space_group_name_Hall '-P 2ac 2ab'
_symmetry_space_group_name_H-M 'P b c a'
_atom_sites_solution_hydrogens geom
_atom_sites_solution_primary iterative
_atom_sites_solution_secondary difmap
_audit_creation_date 2016-03-23
_audit_creation_method
;
Olex2 1.2
(compiled 2016.02.19 svn.r3266 for OlexSys, GUI svn.r5155)
;
_audit_update_record
;
2016-12-13 deposited with the CCDC.
2017-02-23 downloaded from the CCDC.
;
_cell_angle_alpha 90.00
_cell_angle_beta 90.00
_cell_angle_gamma 90.00
_cell_formula_units_Z 8
_cell_length_a 8.3209(7)
_cell_length_b 16.6734(14)
_cell_length_c 42.266(4)
_cell_measurement_reflns_used 4592
_cell_measurement_temperature 298(2)
_cell_measurement_theta_max 23.331
_cell_measurement_theta_min 2.627
_cell_volume 5863.9(9)
_computing_molecular_graphics 'Olex2 (Dolomanov et al., 2009)'
_computing_publication_material 'Olex2 (Dolomanov et al., 2009)'
_computing_structure_refinement 'XL (Sheldrick, 2008)'
_computing_structure_solution
;
Superflip (Palatinus & Chapuis, 2007;Palatinus & van der Lee, 2008;
Palatinus et al., 2012)
;
_diffrn_ambient_temperature 298.15
_diffrn_measured_fraction_theta_full 0.999
_diffrn_measured_fraction_theta_max 0.999
_diffrn_measurement_device_type 'Bruker APEX-II CCD'
_diffrn_radiation_monochromator graphite
_diffrn_radiation_type MoK\a
_diffrn_radiation_wavelength 0.71000
_diffrn_reflns_av_R_equivalents 0.0547
_diffrn_reflns_av_unetI/netI 0.0372
_diffrn_reflns_limit_h_max 8
_diffrn_reflns_limit_h_min -9
_diffrn_reflns_limit_k_max 18
_diffrn_reflns_limit_k_min -19
_diffrn_reflns_limit_l_max 48
_diffrn_reflns_limit_l_min -50
_diffrn_reflns_number 31501
_diffrn_reflns_theta_full 25.00
_diffrn_reflns_theta_max 25.00
_diffrn_reflns_theta_min 2.62
_diffrn_source 'fine-focus sealed tube'
_exptl_absorpt_coefficient_mu 2.783
_exptl_absorpt_correction_T_max 0.7683
_exptl_absorpt_correction_T_min 0.6803
_exptl_crystal_colour green
_exptl_crystal_density_diffrn 1.291
_exptl_crystal_density_method 'not measured'
_exptl_crystal_description needle
_exptl_crystal_F_000 2162
_exptl_crystal_size_max 0.15
_exptl_crystal_size_mid 0.1
_exptl_crystal_size_min 0.1
_refine_diff_density_max 0.646
_refine_diff_density_min -0.796
_refine_diff_density_rms 0.058
_refine_ls_extinction_method none
_refine_ls_goodness_of_fit_ref 1.029
_refine_ls_hydrogen_treatment constr
_refine_ls_matrix_type full
_refine_ls_number_parameters 333
_refine_ls_number_reflns 5158
_refine_ls_number_restraints 0
_refine_ls_restrained_S_all 1.029
_refine_ls_R_factor_all 0.0893
_refine_ls_R_factor_gt 0.0505
_refine_ls_shift/su_max 0.007
_refine_ls_shift/su_mean 0.000
_refine_ls_structure_factor_coef Fsqd
_refine_ls_weighting_details 'calc w=1/[\s^2^(Fo^2^)+(0.0420P)^2^+9.4915P] where P=(Fo^2^+2Fc^2^)/3'
_refine_ls_weighting_scheme calc
_refine_ls_wR_factor_gt 0.1072
_refine_ls_wR_factor_ref 0.1236
_reflns_number_gt 3396
_reflns_number_total 5158
_reflns_threshold_expression >2sigma(I)
_cod_data_source_file c6cc10088k2.cif
_cod_data_source_block p
_cod_depositor_comments
;
          Adding full bibliography for 7119722.cif.

2018-03-15
Z value and formula fixed to values more according to usual
chemical conventions.                 miguel
;
_cod_original_formula_sum 'C114 H0 B94 Br16 N64'
_cod_original_formula_weight 4560.48
_cod_original_formula_moiety '8(C32 H34 B Br2 N)'
_cod_original_formula_units_Z 1
_cod_original_cell_volume 5863.9(8)
_cod_database_code 7119722
_olex2_refinement_description
;
1. Fixed Uiso
 At 1.2 times of:
  All C(H) groups
 At 1.5 times of:
  All C(H,H,H) groups
2.a Aromatic/amide H refined with riding coordinates:
 C2(H2), C3(H3), C6(H6), C8(H8), C9(H9), C11(H11), C18(H18), C21(H21),
 C27(H27), C30(H30)
2.b Idealised Me refined as rotating group:
 C13(H13A,H13B,H13C), C14(H14A,H14B,H14C), C15(H15A,H15B,H15C), C20(H20A,H20B,
 H20C), C23(H23A,H23B,H23C), C26(H26A,H26B,H26C), C29(H29A,H29B,H29C), C32(H32A,
 H32B,H32C)
;
_olex2_submission_special_instructions 'No special instructions were received'

loop_
_space_group_symop_id
_space_group_symop_operation_xyz
1 'x, y, z'
2 '-x+1/2, -y, z+1/2'
3 'x+1/2, -y+1/2, -z'
4 '-x, y+1/2, -z+1/2'
5 '-x, -y, -z'
6 'x-1/2, y, -z-1/2'
7 '-x-1/2, y-1/2, z'
8 'x, -y-1/2, z-1/2'

loop_
_atom_site_label
_atom_site_type_symbol
_atom_site_fract_x
_atom_site_fract_y
_atom_site_fract_z
_atom_site_U_iso_or_equiv
_atom_site_adp_type
_atom_site_occupancy
_atom_site_calc_flag
_atom_site_refinement_flags_posn
Br1 Br 0.70254(10) 0.28293(6) 0.497048(13) 0.1254(4) Uani 1 d .
Br2 Br 0.65234(7) 0.39881(3) 0.747968(11) 0.0716(2) Uani 1 d .
N1 N 0.3707(4) 0.3945(2) 0.59330(8) 0.0502(9) Uani 1 d .
C1 C 0.6822(7) 0.3104(3) 0.54053(10) 0.0653(14) Uani 1 d .
C2 C 0.8085(6) 0.2994(3) 0.55996(11) 0.0639(13) Uani 1 d .
H2 H 0.9059 0.2797 0.5525 0.077 Uiso 1 calc R
C3 C 0.7874(5) 0.3186(3) 0.59157(10) 0.0543(12) Uani 1 d .
H3 H 0.8738 0.3125 0.6053 0.065 Uiso 1 calc R
C4 C 0.6423(5) 0.3465(2) 0.60363(8) 0.0381(9) Uani 1 d .
C5 C 0.5164(5) 0.3613(2) 0.58242(9) 0.0431(10) Uani 1 d .
C6 C 0.5386(6) 0.3421(3) 0.55069(10) 0.0594(13) Uani 1 d .
H6 H 0.4560 0.3509 0.5363 0.071 Uiso 1 calc R
C7 C 0.6333(4) 0.3574(2) 0.63885(9) 0.0354(9) Uani 1 d .
C8 C 0.7277(5) 0.4178(2) 0.65186(10) 0.0449(10) Uani 1 d .
H8 H 0.7883 0.4502 0.6385 0.054 Uiso 1 calc R
C9 C 0.7336(5) 0.4308(2) 0.68408(10) 0.0472(11) Uani 1 d .
H9 H 0.7978 0.4713 0.6924 0.057 Uiso 1 calc R
C10 C 0.6431(5) 0.3831(2) 0.70357(9) 0.0408(10) Uani 1 d .
C11 C 0.5472(4) 0.3236(2) 0.69133(9) 0.0367(9) Uani 1 d .
H11 H 0.4853 0.2929 0.7051 0.044 Uiso 1 calc R
C12 C 0.5397(4) 0.3080(2) 0.65885(8) 0.0318(8) Uani 1 d .
C13 C 0.3842(6) 0.4732(3) 0.60864(12) 0.0665(14) Uani 1 d .
H13A H 0.4652 0.4709 0.6248 0.100 Uiso 1 calc GR
H13B H 0.2829 0.4873 0.6180 0.100 Uiso 1 calc GR
H13C H 0.4135 0.5128 0.5932 0.100 Uiso 1 calc GR
C14 C 0.2361(6) 0.3953(4) 0.57063(12) 0.0783(16) Uani 1 d .
H14A H 0.1399 0.4122 0.5812 0.117 Uiso 1 calc GR
H14B H 0.2210 0.3425 0.5622 0.117 Uiso 1 calc GR
H14C H 0.2599 0.4319 0.5537 0.117 Uiso 1 calc GR
C15 C 0.7709(5) 0.1562(3) 0.64310(11) 0.0578(12) Uani 1 d .
H15A H 0.8192 0.1054 0.6480 0.087 Uiso 1 calc GR
H15B H 0.7214 0.1778 0.6618 0.087 Uiso 1 calc GR
H15C H 0.8520 0.1926 0.6357 0.087 Uiso 1 calc GR
C16 C 0.4899(4) 0.1773(2) 0.62009(8) 0.0335(9) Uani 1 d .
C17 C 0.6457(5) 0.1450(2) 0.61780(9) 0.0443(10) Uani 1 d .
C18 C 0.6874(6) 0.0978(3) 0.59173(10) 0.0562(12) Uani 1 d .
H18 H 0.7902 0.0762 0.5907 0.067 Uiso 1 calc R
C19 C 0.5810(7) 0.0825(3) 0.56758(11) 0.0613(13) Uani 1 d .
C20 C 0.6319(8) 0.0333(4) 0.53904(13) 0.104(2) Uani 1 d .
H20A H 0.6360 -0.0224 0.5447 0.156 Uiso 1 calc GR
H20B H 0.7363 0.0505 0.5321 0.156 Uiso 1 calc GR
H20C H 0.5558 0.0407 0.5222 0.156 Uiso 1 calc GR
C21 C 0.4287(6) 0.1129(3) 0.57035(10) 0.0559(12) Uani 1 d .
H21 H 0.3552 0.1025 0.5543 0.067 Uiso 1 calc R
C22 C 0.3792(5) 0.1584(2) 0.59604(9) 0.0405(10) Uani 1 d .
C23 C 0.2089(5) 0.1872(3) 0.59720(11) 0.0565(12) Uani 1 d .
H23A H 0.1564 0.1747 0.5776 0.085 Uiso 1 calc GR
H23B H 0.2075 0.2442 0.6005 0.085 Uiso 1 calc GR
H23C H 0.1536 0.1612 0.6143 0.085 Uiso 1 calc GR
C24 C 0.2896(4) 0.2091(2) 0.66995(8) 0.0340(9) Uani 1 d .
C25 C 0.1659(5) 0.2644(2) 0.67644(9) 0.0381(9) Uani 1 d .
C26 C 0.1668(5) 0.3481(2) 0.66271(11) 0.0529(11) Uani 1 d .
H26A H 0.2306 0.3826 0.6759 0.079 Uiso 1 calc GR
H26B H 0.0588 0.3682 0.6617 0.079 Uiso 1 calc GR
H26C H 0.2118 0.3467 0.6418 0.079 Uiso 1 calc GR
C27 C 0.0374(5) 0.2432(3) 0.69542(9) 0.0454(10) Uani 1 d .
H27 H -0.0432 0.2807 0.6991 0.055 Uiso 1 calc R
C28 C 0.0250(5) 0.1684(3) 0.70900(9) 0.0489(11) Uani 1 d .
C29 C -0.1148(6) 0.1485(4) 0.73062(12) 0.0797(16) Uani 1 d .
H29A H -0.1239 0.0914 0.7327 0.120 Uiso 1 calc GR
H29B H -0.2123 0.1696 0.7218 0.120 Uiso 1 calc GR
H29C H -0.0968 0.1719 0.7511 0.120 Uiso 1 calc GR
C30 C 0.1448(5) 0.1139(3) 0.70272(9) 0.0487(11) Uani 1 d .
H30 H 0.1383 0.0631 0.7117 0.058 Uiso 1 calc R
C31 C 0.2754(5) 0.1318(2) 0.68342(9) 0.0387(9) Uani 1 d .
C32 C 0.4047(6) 0.0693(2) 0.67988(11) 0.0567(12) Uani 1 d .
H32A H 0.4165 0.0556 0.6579 0.085 Uiso 1 calc GR
H32B H 0.3755 0.0223 0.6917 0.085 Uiso 1 calc GR
H32C H 0.5045 0.0901 0.6878 0.085 Uiso 1 calc GR
B1 B 0.4382(5) 0.2322(2) 0.64853(10) 0.0327(10) Uani 1 d .

loop_
_atom_site_aniso_label
_atom_site_aniso_U_11
_atom_site_aniso_U_22
_atom_site_aniso_U_33
_atom_site_aniso_U_23
_atom_site_aniso_U_13
_atom_site_aniso_U_12
Br1 0.1302(7) 0.2004(9) 0.0457(3) -0.0291(4) 0.0224(3) -0.0047(6)
Br2 0.0859(4) 0.0880(4) 0.0409(2) -0.0160(3) -0.0047(2) -0.0246(3)
N1 0.042(2) 0.056(2) 0.052(2) 0.0064(18) -0.0029(16) -0.0021(19)
C1 0.078(4) 0.080(4) 0.037(2) -0.003(2) 0.013(3) -0.009(3)
C2 0.064(3) 0.078(3) 0.050(3) 0.000(2) 0.020(2) 0.004(3)
C3 0.045(3) 0.071(3) 0.047(2) 0.002(2) 0.007(2) 0.001(2)
C4 0.041(2) 0.035(2) 0.038(2) 0.0013(17) 0.0054(18) -0.0096(19)
C5 0.046(3) 0.043(2) 0.041(2) 0.0041(19) 0.002(2) -0.011(2)
C6 0.065(3) 0.073(3) 0.040(2) 0.007(2) 0.000(2) -0.012(3)
C7 0.030(2) 0.034(2) 0.042(2) -0.0004(18) 0.0033(17) 0.0004(18)
C8 0.043(2) 0.040(2) 0.052(2) 0.0030(19) 0.004(2) -0.011(2)
C9 0.045(3) 0.041(2) 0.056(2) -0.006(2) 0.001(2) -0.012(2)
C10 0.044(2) 0.042(2) 0.036(2) -0.0106(18) -0.0013(18) -0.001(2)
C11 0.039(2) 0.033(2) 0.038(2) -0.0018(17) 0.0040(17) -0.0041(18)
C12 0.029(2) 0.032(2) 0.0342(19) -0.0026(16) 0.0008(16) 0.0014(17)
C13 0.058(3) 0.055(3) 0.086(4) 0.007(3) -0.001(3) 0.016(3)
C14 0.056(3) 0.101(4) 0.078(3) 0.009(3) -0.018(3) -0.003(3)
C15 0.042(3) 0.059(3) 0.072(3) -0.008(3) -0.006(2) 0.012(2)
C16 0.037(2) 0.027(2) 0.0362(19) 0.0012(16) 0.0000(17) -0.0016(17)
C17 0.044(3) 0.036(2) 0.053(2) -0.0035(19) 0.003(2) 0.001(2)
C18 0.055(3) 0.052(3) 0.062(3) -0.012(2) 0.013(2) 0.011(2)
C19 0.086(4) 0.051(3) 0.047(3) -0.017(2) 0.013(3) -0.004(3)
C20 0.133(6) 0.109(5) 0.071(4) -0.039(4) 0.023(4) 0.013(4)
C21 0.078(4) 0.050(3) 0.040(2) -0.008(2) -0.013(2) -0.001(3)
C22 0.052(3) 0.031(2) 0.039(2) -0.0006(17) -0.0107(19) -0.0015(19)
C23 0.058(3) 0.050(3) 0.061(3) -0.008(2) -0.024(2) 0.004(2)
C24 0.035(2) 0.034(2) 0.0330(18) -0.0059(17) -0.0014(16) -0.0042(18)
C25 0.039(2) 0.037(2) 0.039(2) -0.0031(17) 0.0000(18) -0.0044(19)
C26 0.048(3) 0.042(3) 0.069(3) 0.003(2) 0.008(2) 0.010(2)
C27 0.039(2) 0.055(3) 0.042(2) -0.008(2) 0.004(2) -0.002(2)
C28 0.048(3) 0.065(3) 0.034(2) 0.000(2) 0.0020(19) -0.018(2)
C29 0.065(4) 0.105(4) 0.069(3) 0.008(3) 0.020(3) -0.025(3)
C30 0.060(3) 0.044(3) 0.042(2) 0.0062(19) -0.004(2) -0.020(2)
C31 0.046(3) 0.031(2) 0.039(2) -0.0002(17) -0.0079(19) -0.0068(19)
C32 0.066(3) 0.036(2) 0.068(3) 0.008(2) -0.001(2) 0.007(2)
B1 0.035(3) 0.030(2) 0.033(2) 0.0021(19) -0.0079(18) 0.0043(19)

loop_
_atom_type_symbol
_atom_type_description
_atom_type_scat_dispersion_real
_atom_type_scat_dispersion_imag
_atom_type_scat_source
C C 0.0033 0.0016 'International Tables Vol C Tables 4.2.6.8 and 6.1.1.4'
H H 0.0000 0.0000 'International Tables Vol C Tables 4.2.6.8 and 6.1.1.4'
N N 0.0061 0.0033 'International Tables Vol C Tables 4.2.6.8 and 6.1.1.4'
B B 0.0013 0.0007 'International Tables Vol C Tables 4.2.6.8 and 6.1.1.4'
Br Br -0.2901 2.4595 'International Tables Vol C Tables 4.2.6.8 and 6.1.1.4'

loop_
_geom_angle_atom_site_label_1
_geom_angle_atom_site_label_2
_geom_angle_atom_site_label_3
_geom_angle
C5 N1 C13 115.4(3)
C5 N1 C14 116.4(4)
C13 N1 C14 109.7(4)
C2 C1 Br1 119.2(4)
C2 C1 C6 122.7(4)
C6 C1 Br1 118.2(4)
C1 C2 C3 117.3(4)
C2 C3 C4 122.8(4)
C3 C4 C5 118.3(4)
C3 C4 C7 116.6(3)
C5 C4 C7 125.2(3)
C4 C5 N1 120.2(3)
C6 C5 N1 121.3(4)
C6 C5 C4 118.5(4)
C1 C6 C5 120.3(4)
C8 C7 C4 116.8(3)
C8 C7 C12 119.8(3)
C12 C7 C4 123.4(3)
C9 C8 C7 121.6(4)
C10 C9 C8 118.8(4)
C9 C10 Br2 119.5(3)
C9 C10 C11 120.8(4)
C11 C10 Br2 119.7(3)
C10 C11 C12 122.0(4)
C7 C12 B1 126.5(3)
C11 C12 C7 117.0(3)
C11 C12 B1 116.3(3)
C17 C16 B1 121.8(3)
C22 C16 C17 117.9(3)
C22 C16 B1 120.3(3)
C16 C17 C15 122.8(4)
C18 C17 C15 117.3(4)
C18 C17 C16 119.9(4)
C19 C18 C17 122.0(4)
C18 C19 C20 120.7(5)
C21 C19 C18 117.6(4)
C21 C19 C20 121.7(5)
C19 C21 C22 123.0(4)
C16 C22 C23 121.6(4)
C21 C22 C16 119.6(4)
C21 C22 C23 118.8(4)
C25 C24 C31 117.2(3)
C25 C24 B1 121.6(3)
C31 C24 B1 121.2(3)
C24 C25 C26 121.7(3)
C27 C25 C24 120.7(4)
C27 C25 C26 117.6(4)
C28 C27 C25 122.1(4)
C27 C28 C29 120.5(5)
C30 C28 C27 117.6(4)
C30 C28 C29 121.9(4)
C28 C30 C31 122.6(4)
C24 C31 C32 122.1(4)
C30 C31 C24 119.8(4)
C30 C31 C32 117.9(4)
C16 B1 C12 122.0(3)
C16 B1 C24 120.7(3)
C24 B1 C12 117.0(3)

loop_
_geom_bond_atom_site_label_1
_geom_bond_atom_site_label_2
_geom_bond_distance
Br1 C1 1.902(4)
Br2 C10 1.896(4)
N1 C5 1.409(5)
N1 C13 1.468(6)
N1 C14 1.474(5)
C1 C2 1.346(7)
C1 C6 1.375(6)
C2 C3 1.385(6)
C3 C4 1.391(5)
C4 C5 1.401(5)
C4 C7 1.501(5)
C5 C6 1.391(6)
C7 C8 1.391(5)
C7 C12 1.413(5)
C8 C9 1.380(5)
C9 C10 1.370(5)
C10 C11 1.374(5)
C11 C12 1.399(5)
C12 B1 1.581(5)
C15 C17 1.505(6)
C16 C17 1.408(5)
C16 C22 1.407(5)
C16 B1 1.570(5)
C17 C18 1.397(5)
C18 C19 1.375(6)
C19 C20 1.519(6)
C19 C21 1.369(7)
C21 C22 1.388(6)
C22 C23 1.497(6)
C24 C25 1.409(5)
C24 C31 1.414(5)
C24 B1 1.580(6)
C25 C26 1.511(5)
C25 C27 1.382(5)
C27 C28 1.377(6)
C28 C29 1.516(6)
C28 C30 1.375(6)
C30 C31 1.391(6)
C31 C32 1.505(6)
